data_2200495
loop_
_publ_author_name
'Ar\?ic\?i, Cengiz'
'\"Ulk\"u, Din\,cer '
'Tahir, M. Nawaz'
'Atakol, Orhan'

_publ_section_title
Bis{(\m-acetato)(<i>N</i>,<i>N</i>'-dimethylformamide)[\m-bis(salicylidene)-1,3-propanediaminato]nickel(II)}copper(II)
_journal_issue 7
_journal_name_full 'Acta Crystallographica Section E'
_journal_page_first m283
_journal_page_last m285
_journal_paper_doi 10.1107/S160053680100753X
_journal_volume 57
_journal_year 2001
_chemical_formula_iupac '[Cu Ni2 (C17 H16 N2 O2)2 (C2 H3 O2)2 (C3 H7 N O)2]'
_chemical_formula_moiety 'C44 H52 Cu N6 Ni2 O10'
_chemical_formula_sum 'C44 H52 Cu N6 Ni2 O10'
_chemical_formula_weight 1005.88
_space_group_IT_number 2
_symmetry_cell_setting triclinic
_symmetry_space_group_name_Hall '-P 1'
_symmetry_space_group_name_H-M 'P -1'
_atom_type_scat_source IntTabIV
_cell_angle_alpha 112.203(3)
_cell_angle_beta 101.145(5)
_cell_angle_gamma 90.376(3)
_cell_formula_units_Z 1
_cell_length_a 9.5802(12)
_cell_length_b 10.6920(13)
_cell_length_c 12.2069(11)
_cell_measurement_reflns_used 25
_cell_measurement_temperature 301(2)
_cell_measurement_theta_max 25.65
_cell_measurement_theta_min 2.54
_cell_volume 1131.5(2)
_computing_cell_refinement 'SHELXL97 (Sheldrick, 1997)'
_computing_data_collection 'CAD-4 EXPRESS (Enraf-Nonius, 1993)'
_computing_molecular_graphics 'PLATON (Spek, 2000)'
_computing_publication_material SHELXL97
_computing_structure_refinement SHELXL97
_computing_structure_solution 'SHELXS97 (Sheldrick, 1997)'
_diffrn_measured_fraction_theta_full 1.0
_diffrn_measured_fraction_theta_max 1.0
_diffrn_measurement_device 'CAD-4 EXPRESS'
_diffrn_measurement_method \w/2\q
_diffrn_radiation_type MoK\a
_diffrn_radiation_wavelength .71073
_diffrn_reflns_av_R_equivalents .013
_diffrn_reflns_limit_h_max 11
_diffrn_reflns_limit_h_min -11
_diffrn_reflns_limit_k_max 13
_diffrn_reflns_limit_k_min 0
_diffrn_reflns_limit_l_max 13
_diffrn_reflns_limit_l_min -14
_diffrn_reflns_number 4526
_diffrn_reflns_theta_full 25.65
_diffrn_reflns_theta_max 25.65
_diffrn_standards_decay_% .1
_diffrn_standards_interval_time 120
_diffrn_standards_number 3
_exptl_absorpt_coefficient_mu 1.352
_exptl_absorpt_correction_T_max .823
_exptl_absorpt_correction_T_min .729
_exptl_absorpt_correction_type '\y scan'
_exptl_absorpt_process_details '(Fair, 1990)'
_exptl_crystal_colour 'blue green'
_exptl_crystal_density_diffrn 1.476
_exptl_crystal_density_meas ?
_exptl_crystal_description parallelpiped
_exptl_crystal_size_max .25
_exptl_crystal_size_mid .20
_exptl_crystal_size_min .15
_refine_diff_density_max .43
_refine_diff_density_min -.34
_refine_ls_extinction_method none
_refine_ls_goodness_of_fit_ref .93
_refine_ls_hydrogen_treatment constr
_refine_ls_matrix_type full
_refine_ls_number_parameters 286
_refine_ls_number_reflns 4282
_refine_ls_number_restraints 0
_refine_ls_R_factor_gt .032
_refine_ls_shift/su_max .0014
_refine_ls_structure_factor_coef Fsqd
_refine_ls_weighting_details 'w = 1/[\s^2^(Fo^2^)+(0.0725P)^2^+2.0204P] where P =  (Fo^2^+2Fc^2^)/3'
_refine_ls_weighting_scheme calc
_refine_ls_wR_factor_ref .085
_reflns_number_gt 3386
_reflns_number_total 4282
_reflns_threshold_expression I>2\s(I)
_cod_data_source_file ob6038.cif
_cod_data_source_block I
_cod_depositor_comments
;
The following automatic conversions were performed:

'_exptl_crystal_density_meas' value 'not measured' was changed to '?'
- the value is perceived as not measured.

Automatic conversion script
Id: cif_fix_values 3008 2015-01-20 13:52:24Z robertas 
;
_cod_database_code 2200495
_cod_database_fobs_code 2200495

loop_
_symmetry_equiv_pos_as_xyz
'x, y, z'
'-x, -y, -z'

loop_
_atom_site_aniso_label
_atom_site_aniso_U_11
_atom_site_aniso_U_22
_atom_site_aniso_U_33
_atom_site_aniso_U_12
_atom_site_aniso_U_13
_atom_site_aniso_U_23
_atom_site_aniso_type_symbol
Cu .0288(2) .0302(3) .0287(2) .0140(2) .00190(18) .00402(19) Cu
Ni .0290(2) .0301(2) .0306(2) .01298(15) .00597(14) .00510(14) Ni
N1 .0303(12) .0404(14) .0333(12) .0138(11) .0044(10) .0064(10) N
N2 .0376(13) .0356(13) .0351(13) .0173(11) .0088(10) .0106(11) N
N3 .0506(16) .0448(16) .0419(15) .0109(13) .0139(13) .0125(13) N
O1 .0350(10) .0290(10) .0332(10) .0104(8) .0001(8) .0026(8) O
O2 .0296(10) .0324(10) .0423(11) .0192(9) .0016(8) -.0003(8) O
O3 .0377(11) .0446(12) .0349(11) .0171(9) .0078(9) .0075(9) O
O4 .0400(11) .0501(13) .0383(11) .0211(10) .0140(9) .0139(10) O
O5 .0464(12) .0489(13) .0442(12) .0199(10) .0194(10) .0152(10) O
C1 .0372(15) .0290(14) .0329(14) .0129(12) .0079(12) -.0019(12) C
C2 .0494(18) .0352(17) .0446(18) .0162(14) .0025(14) .0045(14) C
C3 .068(2) .0323(17) .054(2) .0122(15) .0078(18) .0118(16) C
C4 .075(3) .0314(17) .050(2) .0039(15) .0040(18) .0019(17) C
C5 .053(2) .0428(19) .0417(18) .0119(15) -.0002(15) -.0069(15) C
C6 .0404(16) .0343(16) .0350(16) .0131(13) .0070(13) -.0005(13) C
C7 .0329(15) .0474(18) .0316(15) .0139(13) .0015(12) -.0021(13) C
C8 .0344(16) .052(2) .0489(19) .0158(16) .0024(14) .0101(14) C
C9 .0475(19) .059(2) .0489(19) .0282(17) .0012(15) .0161(16) C
C10 .0426(17) .0436(18) .058(2) .0262(16) .0101(15) .0149(14) C
C11 .0494(18) .0332(15) .0399(16) .0195(13) .0141(14) .0098(13) C
C12 .0408(16) .0332(15) .0357(15) .0125(12) .0134(12) .0019(12) C
C13 .059(2) .0390(18) .0504(19) .0212(15) .0179(16) .0002(15) C
C14 .051(2) .049(2) .058(2) .0172(17) .0174(17) -.0130(16) C
C15 .0385(17) .052(2) .055(2) .0147(17) .0128(15) -.0039(15) C
C16 .0359(16) .0384(17) .0470(18) .0159(14) .0076(13) .0002(13) C
C17 .0366(15) .0301(14) .0312(14) .0088(12) .0100(12) -.0003(12) C
C18 .0410(17) .0494(18) .0345(16) .0181(14) .0124(13) .0083(14) C
C19 .076(3) .182(6) .072(3) .077(4) .045(3) .067(4) C
C20 .0444(18) .0463(18) .0356(16) .0144(14) .0116(14) .0074(15) C
C21 .069(3) .070(3) .0406(19) .0088(18) .0090(18) -.009(2) C
C22 .089(4) .100(4) .089(4) .006(3) .025(3) .054(3) C

loop_
_atom_site_label
_atom_site_fract_x
_atom_site_fract_y
_atom_site_fract_z
_atom_site_U_iso_or_equiv
_atom_site_thermal_displace_type
_atom_site_calc_flag
_atom_site_calc_attached_atom
_atom_site_type_symbol
Cu .5000 .0000 .5000 .02907(13) Ueq . . Cu
Ni .70801(4) -.09668(4) .66884(3) .02955(12) Ueq . . Ni
N1 .8975(3) -.0060(3) .7809(2) .0351(5) Ueq . . N
N2 .7223(3) -.2796(2) .6795(2) .0348(5) Ueq . . N
N3 .5103(3) .1376(3) .9489(2) .0469(7) Ueq . . N
O1 .6637(2) .08068(19) .65178(18) .0339(4) Ueq . . O
O2 .5113(2) -.1553(2) .56369(18) .0342(4) Ueq . . O
O3 .3439(2) .0838(2) .59676(18) .0385(5) Ueq . . O
O4 .1925(2) .1570(2) .47378(19) .0407(5) Ueq . . O
O5 .6266(2) -.0279(2) .8354(2) .0445(5) Ueq . . O
C1 .6988(3) .1994(3) .7411(3) .0327(6) Ueq . . C
C2 .6134(4) .3075(3) .7480(3) .0439(7) Ueq . . C
C3 .6473(4) .4324(3) .8426(3) .0536(9) Ueq . . C
C4 .7689(4) .4561(3) .9323(3) .0569(9) Ueq . . C
C5 .8564(4) .3537(3) .9264(3) .0485(8) Ueq . . C
C6 .8231(3) .2239(3) .8340(3) .0368(7) Ueq . . C
C7 .9199(3) .1222(3) .8398(3) .0386(7) Ueq . . C
C8 1.0111(3) -.0911(4) .7999(3) .0473(8) Ueq . . C
C9 .9556(4) -.2107(4) .8226(3) .0510(9) Ueq . . C
C10 .8632(3) -.3219(3) .7130(3) .0460(8) Ueq . . C
C11 .6132(3) -.3627(3) .6549(3) .0385(7) Ueq . . C
C12 .4650(3) -.3429(3) .6168(3) .0361(6) Ueq . . C
C13 .3612(4) -.4343(3) .6204(3) .0475(8) Ueq . . C
C14 .2176(4) -.4261(4) .5857(3) .0529(9) Ueq . . C
C15 .1736(4) -.3280(4) .5413(3) .0498(8) Ueq . . C
C16 .2714(3) -.2385(3) .5330(3) .0408(7) Ueq . . C
C17 .4191(3) -.2416(3) .5717(3) .0332(6) Ueq . . C
C18 .2319(3) .1337(3) .5678(3) .0404(7) Ueq . . C
C19 .1309(5) .1673(7) .6537(4) .0966(19) Ueq . . C
C20 .5242(3) .0411(3) .8461(3) .0421(7) Ueq . . C
C21 .6226(4) .1801(4) 1.0550(3) .0638(11) Ueq . . C
C22 .3870(6) .2149(6) .9553(5) .1008(19) Ueq . . C
H2 .5306 .2944 .6863 .053 Uiso . . H
H3 .5864 .5029 .8462 .064 Uiso . . H
H4 .7915 .5422 .9973 .068 Uiso . . H
H5 .9418 .3710 .9863 .058 Uiso . . H
H7 1.0103 .1543 .8934 .046 Uiso . . H
H8A 1.0867 -.0356 .8700 .057 Uiso . . H
H8B 1.0542 -.1252 .7276 .057 Uiso . . H
H9A 1.0384 -.2513 .8544 .061 Uiso . . H
H9B .8993 -.1763 .8864 .061 Uiso . . H
H10A .9113 -.3461 .6438 .055 Uiso . . H
H10B .8523 -.4037 .7313 .055 Uiso . . H
H11 .6314 -.4466 .6625 .046 Uiso . . H
H13 .3914 -.5039 .6478 .057 Uiso . . H
H14 .1496 -.4867 .5919 .064 Uiso . . H
H15 .0744 -.3222 .5163 .060 Uiso . . H
H16 .2384 -.1735 .5006 .049 Uiso . . H
H19A .1713 .1452 .7236 .145 Uiso . . H
H19B .0388 .1143 .6120 .145 Uiso . . H
H19C .1170 .2642 .6811 .145 Uiso . . H
H20 .4508 .0242 .7763 .050 Uiso . . H
H21A .5920 .2524 1.1214 .096 Uiso . . H
H21B .7079 .2141 1.0381 .096 Uiso . . H
H21C .6448 .1030 1.0782 .096 Uiso . . H
H22A .3955 .2816 1.0381 .151 Uiso . . H
H22B .3004 .1536 .9325 .151 Uiso . . H
H22C .3815 .2618 .8997 .151 Uiso . . H

loop_
_geom_angle_atom_site_label_1
_geom_angle_atom_site_label_2
_geom_angle_atom_site_label_3
_geom_angle
_geom_angle_publ_flag
O1 Cu O2 78.89(8) yes
O1 Cu O3 92.92(8) yes
O2 Cu O3 90.94(8) yes
C7 N1 C8 118.4(3) no
C7 N1 Ni 122.7(2) no
C8 N1 Ni 118.8(2) no
C11 N2 C10 118.1(3) no
C11 N2 Ni 122.9(2) no
C10 N2 Ni 118.9(2) no
C20 N3 C21 121.8(3) no
C20 N3 C22 121.0(3) no
C21 N3 C22 116.8(3) no
O2 Ni N2 90.85(9) yes
O2 Ni O1 81.65(8) yes
N2 Ni O1 171.98(9) yes
O2 Ni N1 170.60(9) yes
N2 Ni N1 97.95(10) yes
O1 Ni N1 89.38(9) yes
O2 Ni O5 92.73(9) yes
N2 Ni O5 88.15(9) yes
O1 Ni O5 89.36(8) yes
N1 Ni O5 84.29(9) yes
C1 O1 Ni 123.34(18) no
C1 O1 Cu 135.37(18) no
Ni O1 Cu 96.55(8) yes
C17 O2 Ni 124.41(18) no
C17 O2 Cu 136.00(18) no
Ni O2 Cu 96.78(8) yes
C18 O3 Cu 130.8(2) no
C20 O5 Ni 121.0(2) no
O1 C1 C2 120.6(3) no
O1 C1 C6 121.8(3) no
C2 C1 C6 117.6(3) no
C3 C2 C1 121.3(3) no
C3 C2 H2 119.3 no
C1 C2 H2 119.3 no
C2 C3 C4 120.8(3) no
C2 C3 H3 119.6 no
C4 C3 H3 119.6 no
C5 C4 C3 119.2(3) no
C5 C4 H4 120.4 no
C3 C4 H4 120.4 no
C4 C5 C6 121.7(3) no
C4 C5 H5 119.1 no
C6 C5 H5 119.1 no
C5 C6 C1 119.3(3) no
C5 C6 C7 116.9(3) no
C1 C6 C7 123.8(3) no
N1 C7 C6 127.3(3) no
N1 C7 H7 116.4 no
C6 C7 H7 116.4 no
N1 C8 C9 111.8(3) no
N1 C8 H8A 109.3 no
C9 C8 H8A 109.3 no
N1 C8 H8B 109.3 no
C9 C8 H8B 109.3 no
H8A C8 H8B 107.9 no
C10 C9 C8 115.5(3) no
C10 C9 H9A 108.4 no
C8 C9 H9A 108.4 no
C10 C9 H9B 108.4 no
C8 C9 H9B 108.4 no
H9A C9 H9B 107.5 no
N2 C10 C9 111.7(3) no
N2 C10 H10A 109.3 no
C9 C10 H10A 109.3 no
N2 C10 H10B 109.3 no
C9 C10 H10B 109.3 no
H10A C10 H10B 107.9 no
N2 C11 C12 127.2(3) no
N2 C11 H11 116.4 no
C12 C11 H11 116.4 no
C13 C12 C17 118.7(3) no
C13 C12 C11 117.0(3) no
C17 C12 C11 124.2(3) no
C14 C13 C12 122.1(3) no
C14 C13 H13 119.0 no
C12 C13 H13 119.0 no
C13 C14 C15 119.0(3) no
C13 C14 H14 120.5 no
C15 C14 H14 120.5 no
C16 C15 C14 121.0(3) no
C16 C15 H15 119.5 no
C14 C15 H15 119.5 no
C15 C16 C17 121.3(3) no
C15 C16 H16 119.3 no
C17 C16 H16 119.3 no
O2 C17 C16 120.7(3) no
O2 C17 C12 121.5(3) no
C16 C17 C12 117.8(3) no
O3 C18 O4 127.2(3) no
O3 C18 C19 116.9(3) no
O4 C18 C19 115.9(3) no
C18 C19 H19A 109.5 no
C18 C19 H19B 109.5 no
H19A C19 H19B 109.5 no
C18 C19 H19C 109.5 no
H19A C19 H19C 109.5 no
H19B C19 H19C 109.5 no
O5 C20 N3 123.8(3) no
O5 C20 H20 118.1 no
N3 C20 H20 118.1 no
N3 C21 H21A 109.5 no
N3 C21 H21B 109.5 no
H21A C21 H21B 109.5 no
N3 C21 H21C 109.5 no
H21A C21 H21C 109.5 no
H21B C21 H21C 109.5 no
N3 C22 H22A 109.5 no
N3 C22 H22B 109.5 no
H22A C22 H22B 109.5 no
N3 C22 H22C 109.5 no
H22A C22 H22C 109.5 no
H22B C22 H22C 109.5 no

loop_
_geom_bond_atom_site_label_1
_geom_bond_atom_site_label_2
_geom_bond_site_symmetry_1
_geom_bond_site_symmetry_2
_geom_bond_distance
_geom_bond_publ_flag
Cu Ni . . 3.0556(5) yes
Cu O1 2_656 . 2.0705(19) no
Cu O1 . . 2.0705(19) yes
Cu O2 . . 2.0782(19) yes
Cu O2 2_656 . 2.0782(19) no
Cu O3 2_656 . 2.082(2) no
Cu O3 . . 2.082(2) yes
Ni N1 . . 2.030(2) yes
Ni N2 . . 2.012(2) yes
Ni O2 . . 2.0082(19) yes
Ni O1 . . 2.024(2) yes
Ni O4 2_656 . 2.039(2) yes
Ni O5 . . 2.186(2) yes
O4 Ni . 2_656 2.039(2) no
C1 O1 . . 1.311(3) no
C1 C2 . . 1.407(4) no
C1 C6 . . 1.422(4) no
C2 C3 . . 1.380(5) no
C2 H2 . . .95 no
C3 C4 . . 1.384(5) no
C3 H3 . . .95 no
C4 C5 . . 1.372(5) no
C4 H4 . . .95 no
C5 C6 . . 1.404(4) no
C5 H5 . . .95 no
C6 C7 . . 1.447(4) no
C7 N1 . . 1.278(4) no
C7 H7 . . .95 no
C8 N1 . . 1.463(4) no
C8 C9 . . 1.521(5) no
C8 H8A . . .99 no
C8 H8B . . .99 no
C9 C10 . . 1.521(5) no
C9 H9A . . .99 no
C9 H9B . . .99 no
C10 N2 . . 1.459(4) no
C10 H10A . . .99 no
C10 H10B . . .99 no
C11 N2 . . 1.280(4) no
C11 C12 . . 1.449(4) no
C11 H11 . . .95 no
C12 C13 . . 1.408(4) no
C12 C17 . . 1.426(4) no
C13 C14 . . 1.372(5) no
C13 H13 . . .95 no
C14 C15 . . 1.384(5) no
C14 H14 . . .95 no
C15 C16 . . 1.379(4) no
C15 H15 . . .95 no
C16 C17 . . 1.408(4) no
C16 H16 . . .95 no
C17 O2 . . 1.316(3) no
C18 O3 . . 1.250(4) no
C18 O4 . . 1.253(4) no
C18 C19 . . 1.509(5) no
C19 H19A . . .98 no
C19 H19B . . .98 no
C19 H19C . . .98 no
C20 O5 . . 1.229(4) no
C20 N3 . . 1.321(4) no
C20 H20 . . .95 no
C21 N3 . . 1.433(5) no
C21 H21A . . .98 no
C21 H21B . . .98 no
C21 H21C . . .98 no
C22 N3 . . 1.444(5) no
C22 H22A . . .98 no
C22 H22B . . .98 no
C22 H22C . . .98 no

loop_
_geom_torsion_atom_site_label_1
_geom_torsion_atom_site_label_2
_geom_torsion_atom_site_label_3
_geom_torsion_atom_site_label_4
_geom_torsion
_geom_torsion_publ_flag
N2 Ni O2 C17 32.3(2) no
O1 Ni O2 C17 -144.8(2) no
O5 Ni O2 C17 -55.8(2) no
N2 Ni O2 Cu -164.02(9) no
O1 Ni O2 Cu 18.84(8) no
O5 Ni O2 Cu 107.79(9) no
O1 Cu O2 C17 141.9(3) no
O3 Cu O2 C17 49.1(3) no
O1 Cu O2 Ni -18.56(8) no
O3 Cu O2 Ni -111.35(9) no
O4 C18 O3 Cu -7.4(5) no
C19 C18 O3 Cu 171.3(3) no
O1 Cu O3 C18 142.7(3) no
O2 Cu O3 C18 -138.4(3) no
N3 C20 O5 Ni -145.5(3) no
O2 Ni O5 C20 -45.7(3) no
N2 Ni O5 C20 -136.4(3) no
O1 Ni O5 C20 35.9(3) no
N1 Ni O5 C20 125.4(3) no
O1 C1 C2 C3 178.8(3) no
C4 C5 C6 C7 -177.3(3) no
O1 C1 C6 C5 179.0(3) no
C2 C1 C6 C7 179.1(3) no
C5 C6 C7 N1 165.4(3) no
C1 C6 C7 N1 -14.8(5) no
N1 C8 C9 C10 71.9(4) no
C8 C9 C10 N2 -72.7(4) no
N2 C11 C12 C13 -166.4(3) no
N2 C11 C12 C17 16.4(5) no
C11 C12 C13 C14 -179.5(3) no
C15 C16 C17 O2 -179.7(3) no
C13 C12 C17 O2 -178.5(3) no
C11 C12 C17 C16 177.2(3) no
C6 C7 N1 C8 179.6(3) no
C9 C8 N1 C7 131.5(3) no
C9 C8 N1 Ni -45.6(3) no
C12 C11 N2 C10 -178.3(3) no
C9 C10 N2 C11 -134.8(3) no
C9 C10 N2 Ni 47.0(3) no
O5 C20 N3 C21 7.0(5) no
O5 C20 N3 C22 -179.8(4) no
C11 N2 Ni O2 -18.4(2) no
C10 N2 Ni O2 159.6(2) no
C11 N2 Ni N1 158.2(2) no
C10 N2 Ni N1 -23.7(2) no
C11 N2 Ni O5 74.3(2) no
C10 N2 Ni O5 -107.7(2) no
C7 N1 Ni N2 -153.9(2) no
C8 N1 Ni N2 23.0(2) no
C7 N1 Ni O1 22.8(2) no
C8 N1 Ni O1 -160.2(2) no
C7 N1 Ni O5 -66.6(2) no
C8 N1 Ni O5 110.3(2) no
C2 C1 O1 Ni -148.4(2) no
C6 C1 O1 Ni 31.5(4) no
C6 C1 O1 Cu -179.2(2) no
O2 Ni O1 C1 140.0(2) no
N1 Ni O1 C1 -37.2(2) no
O5 Ni O1 C1 47.1(2) no
O2 Ni O1 Cu -18.90(8) no
N1 Ni O1 Cu 163.95(9) no
O5 Ni O1 Cu -111.76(9) no
O2 Cu O1 C1 -136.2(3) no
O3 Cu O1 C1 -45.9(3) no
O2 Cu O1 Ni 18.40(8) no
O3 Cu O1 Ni 108.78(9) no
C16 C17 O2 Ni 154.7(2) no
C12 C17 O2 Ni -26.8(4) no
C12 C17 O2 Cu 176.9(2) no
